data_4003835
loop_
_publ_author_name
'Schkeryantz, Luke A.'
'Zheng, Jingfeng'
'McCulloch, William D.'
'Qin, Lei'
'Zhang, Songwei'
'Moore, Curtis E.'
'Wu, Yiying'

_publ_section_title
;
 Designing Potassium Battery Salts through a Solvent-in-Anion Concept for
 Concentrated Electrolytes and Mimicking Solvation Structures
;
_journal_issue 24
_journal_name_full 'Chemistry of Materials'
_journal_page_first 10423
_journal_page_last 10434
_journal_paper_doi 10.1021/acs.chemmater.0c02983
_journal_volume 32
_journal_year 2020
_chemical_formula_moiety '0.02(C448 H704 F192 K64 N64 O192 S64), 0.25(C H2 Cl2)'
_chemical_formula_sum 'C7.25 H11.5 Cl0.5 F3 K N O3 S'
_chemical_formula_weight 306.56
_space_group_crystal_system orthorhombic
_space_group_IT_number 70
_space_group_name_Hall '-F 2uv 2vw'
_space_group_name_H-M_alt 'F d d d :2'
_atom_sites_solution_hydrogens geom
_atom_sites_solution_primary dual
_audit_creation_date 2020-01-27
_audit_creation_method
;
Olex2 1.2
(compiled 2018.05.29 svn.r3508 for OlexSys, GUI svn.r5506)
;
_cell_angle_alpha 90
_cell_angle_beta 90
_cell_angle_gamma 90
_cell_formula_units_Z 64
_cell_length_a 18.2533(14)
_cell_length_b 32.815(3)
_cell_length_c 32.965(3)
_cell_measurement_reflns_used 9968
_cell_measurement_temperature 100
_cell_measurement_theta_max 25.262
_cell_measurement_theta_min 3.344
_cell_volume 19745(3)
_computing_cell_refinement 'SAINT V8.38A (Bruker, 2017)'
_computing_data_reduction 'SAINT V8.38A (Bruker, 2017)'
_computing_molecular_graphics 'Olex2 (Dolomanov et al., 2009)'
_computing_publication_material 'Olex2 (Dolomanov et al., 2009)'
_computing_structure_refinement 'ShelXL (Sheldrick, 2015)'
_computing_structure_solution 'ShelXT (Sheldrick, 2015)'
_diffrn_ambient_temperature 100
_diffrn_measured_fraction_theta_full 0.998
_diffrn_measured_fraction_theta_max 0.997
_diffrn_measurement_device_type 'Bruker APEX-II CCD'
_diffrn_measurement_method '\f and \w scans'
_diffrn_radiation_type MoK\a
_diffrn_radiation_wavelength 0.71073
_diffrn_reflns_av_R_equivalents 0.0810
_diffrn_reflns_av_unetI/netI 0.0342
_diffrn_reflns_Laue_measured_fraction_full 0.998
_diffrn_reflns_Laue_measured_fraction_max 0.997
_diffrn_reflns_limit_h_max 21
_diffrn_reflns_limit_h_min -21
_diffrn_reflns_limit_k_max 39
_diffrn_reflns_limit_k_min -39
_diffrn_reflns_limit_l_max 39
_diffrn_reflns_limit_l_min -39
_diffrn_reflns_number 61277
_diffrn_reflns_point_group_measured_fraction_full 0.998
_diffrn_reflns_point_group_measured_fraction_max 0.997
_diffrn_reflns_theta_full 25.242
_diffrn_reflns_theta_max 25.378
_diffrn_reflns_theta_min 2.837
_diffrn_standards_number 0
_exptl_absorpt_coefficient_mu 0.740
_exptl_absorpt_correction_T_max 0.2590
_exptl_absorpt_correction_T_min 0.2157
_exptl_absorpt_correction_type multi-scan
_exptl_absorpt_process_details
'SADABS-2016/2 (Bruker,2016/2) was used for absorption correction. wR2(int) was 0.0660 before and 0.0590 after correction. The Ratio of minimum to maximum transmission is 0.8328. The \l/2 correction factor is Not present.'
_exptl_crystal_colour colourless
_exptl_crystal_colour_primary colourless
_exptl_crystal_density_diffrn 1.650
_exptl_crystal_description needle
_exptl_crystal_F_000 10016
_exptl_crystal_size_max 0.231
_exptl_crystal_size_mid 0.065
_exptl_crystal_size_min 0.043
_refine_diff_density_max 0.602
_refine_diff_density_min -0.940
_refine_diff_density_rms 0.078
_refine_ls_extinction_method none
_refine_ls_goodness_of_fit_ref 1.047
_refine_ls_hydrogen_treatment constr
_refine_ls_matrix_type full
_refine_ls_number_parameters 317
_refine_ls_number_reflns 4542
_refine_ls_number_restraints 2
_refine_ls_restrained_S_all 1.058
_refine_ls_R_factor_all 0.0639
_refine_ls_R_factor_gt 0.0392
_refine_ls_shift/su_max 0.001
_refine_ls_shift/su_mean 0.000
_refine_ls_structure_factor_coef Fsqd
_refine_ls_weighting_details 'w=1/[\s^2^(Fo^2^)+(0.0454P)^2^+131.6360P] where P=(Fo^2^+2Fc^2^)/3'
_refine_ls_weighting_scheme calc
_refine_ls_wR_factor_gt 0.0940
_refine_ls_wR_factor_ref 0.1061
_reflns_Friedel_coverage 0.000
_reflns_number_gt 3417
_reflns_number_total 4542
_reflns_threshold_expression 'I > 2\s(I)'
_cod_data_source_file cm0c02983_si_004.cif
_cod_data_source_block fddd
_cod_depositor_comments 'Adding full bibliography for 4003834--4003838.cif.'
_cod_original_sg_symbol_H-M 'F d d d'
_cod_original_formula_sum 'C7.25 H11.50 Cl0.50 F3 K N O3 S'
_cod_database_code 4003835
_shelx_shelxl_version_number 2018/3
_shelx_space_group_comment
;
The symmetry employed for this shelxl refinement is uniquely defined
by the following loop, which should always be used as a source of
symmetry information in preference to the above space-group names.
They are only intended as comments.
;
_shelx_estimated_absorpt_t_max 0.969
_shelx_estimated_absorpt_t_min 0.848
_olex2_refinement_description
;
1. Others
 Fixed Sof: Cl1(0.5) Cl2(0.5) C8(0.5) H8A(0.5) H8B(0.5)
 Fixed U12: K1'(0)
 Fixed U13: K1"(0)
 Fixed U23: K1"(0) K1'(0)
 Fixed Uiso: H1A(0.023) H1B(0.023) H1'A(0.042) H1'B(0.042) H2(0.023) H2'(0.03)
 H3A(0.028) H3B(0.028) H3'A(0.041) H3'B(0.041) H4A(0.037) H4B(0.037) H4'A(0.06)
 H4'B(0.06) H5A(0.032) H5B(0.032) H5'A(0.046) H5'B(0.046) H6A(0.025) H6B(0.025)
 H6'A(0.051) H6'B(0.051) H8A(0.089) H8B(0.089)
 Fixed X: K1"(0.125) K1'(0.375) H1A(0.314045) H1B(0.282273) H1'A(0.292222)
 H1'B(0.26555) H2(0.414484) H2'(0.372878) H3A(0.408836) H3B(0.330171)
 H3'A(0.44889) H3'B(0.391665) H4A(0.463772) H4B(0.420864) H4'A(0.486284)
 H4'B(0.470387) H5A(0.333071) H5B(0.410347) H5'A(0.362442) H5'B(0.304713)
 H6A(0.273082) H6B(0.318679) H6'A(0.262705) H6'B(0.271638) H8A(0.385365)
 H8B(0.389052)
 Fixed Y: K1"(0.625) H1A(0.853336) H1B(0.808619) H1'A(0.542195) H1'B(0.539345)
 H2(0.822205) H2'(0.499627) H3A(0.7555) H3B(0.748616) H3'A(0.516822)
 H3'B(0.498614) H4A(0.761707) H4B(0.719199) H4'A(0.450873) H4'B(0.451169)
 H5A(0.809958) H5B(0.816893) H5'A(0.420906) H5'B(0.401334) H6A(0.80821)
 H6B(0.849814) H6'A(0.465065) H6'B(0.465869) H8A(0.589162) H8B(0.587135)
 Fixed Z: K1'(0.375) H1A(0.540382) H1B(0.548934) H1'A(0.27896) H1'B(0.325163)
 H2(0.504591) H2'(0.340022) H3A(0.53055) H3B(0.510023) H3'A(0.286021)
 H3'B(0.253905) H4A(0.466531) H4B(0.468839) H4'A(0.264791) H4'B(0.312595)
 H5A(0.406412) H5B(0.428326) H5'A(0.337491) H5'B(0.30653) H6A(0.469395)
 H6B(0.465825) H6'A(0.331146) H6'B(0.282816) H8A(0.098002) H8B(0.146163)
;
_olex2_submission_special_instructions 'No special instructions were received'

loop_
_space_group_symop_operation_xyz
'x, y, z'
'-x+3/4, -y+3/4, z'
'-x+3/4, y, -z+3/4'
'x, -y+3/4, -z+3/4'
'x, y+1/2, z+1/2'
'-x+3/4, -y+5/4, z+1/2'
'-x+3/4, y+1/2, -z+5/4'
'x, -y+5/4, -z+5/4'
'x+1/2, y, z+1/2'
'-x+5/4, -y+3/4, z+1/2'
'-x+5/4, y, -z+5/4'
'x+1/2, -y+3/4, -z+5/4'
'x+1/2, y+1/2, z'
'-x+5/4, -y+5/4, z'
'-x+5/4, y+1/2, -z+3/4'
'x+1/2, -y+5/4, -z+3/4'
'-x, -y, -z'
'x-3/4, y-3/4, -z'
'x-3/4, -y, z-3/4'
'-x, y-3/4, z-3/4'
'-x, -y+1/2, -z+1/2'
'x-3/4, y-1/4, -z+1/2'
'x-3/4, -y+1/2, z-1/4'
'-x, y-1/4, z-1/4'
'-x+1/2, -y, -z+1/2'
'x-1/4, y-3/4, -z+1/2'
'x-1/4, -y, z-1/4'
'-x+1/2, y-3/4, z-1/4'
'-x+1/2, -y+1/2, -z'
'x-1/4, y-1/4, -z'
'x-1/4, -y+1/2, z-3/4'
'-x+1/2, y-1/4, z-3/4'

loop_
_atom_site_label
_atom_site_type_symbol
_atom_site_fract_x
_atom_site_fract_y
_atom_site_fract_z
_atom_site_U_iso_or_equiv
_atom_site_adp_type
_atom_site_occupancy
_atom_site_site_symmetry_order
_atom_site_calc_flag
_atom_site_refinement_flags_posn
_atom_site_refinement_flags_adp
_atom_site_refinement_flags_occupancy
_atom_site_disorder_assembly
_atom_site_disorder_group
K1 K 0.23610(4) 0.90115(2) 0.60838(2) 0.02106(17) Uani 1 1 d . . . . .
K1" K 0.125000 0.625000 0.28574(3) 0.0203(2) Uani 1 2 d S T P . .
K1' K 0.375000 0.70453(3) 0.375000 0.0161(2) Uani 1 2 d S T P . .
S1 S 0.34411(4) 0.80996(2) 0.62054(2) 0.01726(18) Uani 1 1 d . . . . .
S1' S 0.34264(4) 0.61525(2) 0.29607(2) 0.01884(19) Uani 1 1 d . . . . .
F3' F 0.45786(10) 0.60379(6) 0.24995(7) 0.0363(5) Uani 1 1 d . . . . .
F1 F 0.29496(12) 0.73812(6) 0.59841(7) 0.0398(5) Uani 1 1 d . . . . .
F2' F 0.35683(12) 0.58523(7) 0.22262(6) 0.0427(6) Uani 1 1 d . . . . .
F2 F 0.32039(13) 0.74199(7) 0.66198(7) 0.0430(6) Uani 1 1 d . . . . .
F1' F 0.38367(12) 0.64906(7) 0.22711(6) 0.0405(5) Uani 1 1 d . . . . .
F3 F 0.40689(11) 0.73802(6) 0.61818(7) 0.0363(5) Uani 1 1 d . . . . .
O1 O 0.37244(14) 0.76039(7) 0.43321(7) 0.0307(6) Uani 1 1 d . . . . .
O1' O 0.39460(13) 0.42196(7) 0.28033(8) 0.0309(6) Uani 1 1 d . . . . .
O2 O 0.39491(11) 0.82022(7) 0.65264(6) 0.0216(5) Uani 1 1 d . . . . .
O2' O 0.38448(12) 0.64697(6) 0.31596(7) 0.0217(5) Uani 1 1 d . . . . .
O3 O 0.26805(11) 0.82062(7) 0.62777(7) 0.0231(5) Uani 1 1 d . . . . .
O3' O 0.26875(12) 0.62523(8) 0.28461(8) 0.0317(6) Uani 1 1 d . . . . .
N1 N 0.37666(13) 0.82050(8) 0.57981(8) 0.0178(6) Uani 1 1 d . . . . .
N1' N 0.35562(14) 0.57506(8) 0.31774(8) 0.0221(6) Uani 1 1 d . . . . .
C1 C 0.32770(16) 0.82439(10) 0.54417(9) 0.0195(7) Uani 1 1 d . . . . .
H1A H 0.314045 0.853336 0.540382 0.023 Uiso 1 1 calc R U . . .
H1B H 0.282273 0.808619 0.548934 0.023 Uiso 1 1 calc R U . . .
C1' C 0.30923(19) 0.53963(11) 0.30736(13) 0.0351(9) Uani 1 1 d . . . . .
H1'A H 0.292222 0.542195 0.278960 0.042 Uiso 1 1 calc R U . . .
H1'B H 0.265550 0.539345 0.325163 0.042 Uiso 1 1 calc R U . . .
C2 C 0.36539(17) 0.80879(9) 0.50627(9) 0.0189(7) Uani 1 1 d . . . . .
H2 H 0.414484 0.822205 0.504591 0.023 Uiso 1 1 calc R U . . .
C2' C 0.35071(19) 0.50004(10) 0.31228(10) 0.0252(7) Uani 1 1 d . . . . .
H2' H 0.372878 0.499627 0.340022 0.030 Uiso 1 1 calc R U . . .
C3 C 0.37776(18) 0.76277(10) 0.50703(10) 0.0236(7) Uani 1 1 d . . . . .
H3A H 0.408836 0.755500 0.530550 0.028 Uiso 1 1 calc R U . . .
H3B H 0.330171 0.748616 0.510023 0.028 Uiso 1 1 calc R U . . .
C3' C 0.4117(2) 0.49532(11) 0.28162(13) 0.0342(9) Uani 1 1 d . . . . .
H3'A H 0.448890 0.516822 0.286021 0.041 Uiso 1 1 calc R U . . .
H3'B H 0.391665 0.498614 0.253905 0.041 Uiso 1 1 calc R U . . .
C4 C 0.4146(2) 0.74916(11) 0.46831(10) 0.0309(8) Uani 1 1 d . . . . .
H4A H 0.463772 0.761707 0.466531 0.037 Uiso 1 1 calc R U . . .
H4B H 0.420864 0.719199 0.468839 0.037 Uiso 1 1 calc R U . . .
C4' C 0.4474(2) 0.45369(11) 0.28552(17) 0.0497(12) Uani 1 1 d . . . . .
H4'A H 0.486284 0.450873 0.264791 0.060 Uiso 1 1 calc R U . . .
H4'B H 0.470387 0.451169 0.312595 0.060 Uiso 1 1 calc R U . . .
C5 C 0.36207(19) 0.80339(10) 0.43093(10) 0.0269(8) Uani 1 1 d . . . . .
H5A H 0.333071 0.809958 0.406412 0.032 Uiso 1 1 calc R U . . .
H5B H 0.410347 0.816893 0.428326 0.032 Uiso 1 1 calc R U . . .
C5' C 0.3397(2) 0.42406(11) 0.31041(12) 0.0387(10) Uani 1 1 d . . . . .
H5'A H 0.362442 0.420906 0.337491 0.046 Uiso 1 1 calc R U . . .
H5'B H 0.304713 0.401334 0.306530 0.046 Uiso 1 1 calc R U . . .
C6 C 0.32307(18) 0.81982(10) 0.46795(9) 0.0207(7) Uani 1 1 d . . . . .
H6A H 0.273082 0.808210 0.469395 0.025 Uiso 1 1 calc R U . . .
H6B H 0.318679 0.849814 0.465825 0.025 Uiso 1 1 calc R U . . .
C6' C 0.2988(2) 0.46404(11) 0.30875(14) 0.0424(11) Uani 1 1 d . . . . .
H6'A H 0.262705 0.465065 0.331146 0.051 Uiso 1 1 calc R U . . .
H6'B H 0.271638 0.465869 0.282816 0.051 Uiso 1 1 calc R U . . .
C7 C 0.34116(18) 0.75432(10) 0.62538(11) 0.0259(7) Uani 1 1 d . . . . .
C7' C 0.38726(18) 0.61336(11) 0.24637(11) 0.0268(8) Uani 1 1 d . . . . .
Cl1 Cl 0.3048(2) 0.6273(5) 0.1256(3) 0.1434(18) Uani 0.5 1 d D . P A -1
Cl2 Cl 0.4631(2) 0.63581(11) 0.1223(3) 0.1048(16) Uani 0.5 1 d D . P A -1
C8 C 0.3848(5) 0.6060(3) 0.1229(4) 0.074(3) Uani 0.5 1 d D . P A -1
H8A H 0.385365 0.589162 0.098002 0.089 Uiso 0.5 1 calc R U P A -1
H8B H 0.389052 0.587135 0.146163 0.089 Uiso 0.5 1 calc R U P A -1

loop_
_atom_site_aniso_label
_atom_site_aniso_U_11
_atom_site_aniso_U_22
_atom_site_aniso_U_33
_atom_site_aniso_U_23
_atom_site_aniso_U_13
_atom_site_aniso_U_12
K1 0.0162(3) 0.0258(4) 0.0212(4) -0.0011(3) -0.0003(3) -0.0023(3)
K1" 0.0156(5) 0.0302(5) 0.0152(5) 0.000 0.000 0.0038(4)
K1' 0.0186(5) 0.0160(5) 0.0137(5) 0.000 0.0004(4) 0.000
S1 0.0143(4) 0.0218(4) 0.0157(4) -0.0015(3) 0.0000(3) 0.0005(3)
S1' 0.0156(4) 0.0236(4) 0.0173(4) -0.0045(3) 0.0005(3) 0.0015(3)
F3' 0.0198(10) 0.0443(13) 0.0449(13) -0.0086(10) 0.0134(9) -0.0003(9)
F1 0.0441(13) 0.0293(12) 0.0460(14) 0.0002(10) -0.0141(11) -0.0128(9)
F2' 0.0479(14) 0.0566(15) 0.0238(12) -0.0182(10) 0.0035(10) -0.0177(11)
F2 0.0606(15) 0.0378(13) 0.0307(13) 0.0129(10) 0.0085(11) -0.0044(11)
F1' 0.0500(14) 0.0461(14) 0.0254(12) 0.0078(10) 0.0032(10) -0.0024(11)
F3 0.0383(12) 0.0294(11) 0.0413(14) 0.0002(10) -0.0029(10) 0.0132(9)
O1 0.0426(15) 0.0282(13) 0.0213(13) -0.0120(10) -0.0083(11) 0.0080(11)
O1' 0.0336(14) 0.0208(12) 0.0383(15) -0.0080(11) 0.0129(11) -0.0058(10)
O2 0.0193(11) 0.0292(13) 0.0162(12) -0.0032(10) -0.0025(9) -0.0002(9)
O2' 0.0255(12) 0.0182(11) 0.0215(12) -0.0046(9) -0.0025(9) 0.0007(9)
O3 0.0152(11) 0.0353(13) 0.0187(12) -0.0017(10) 0.0021(9) 0.0037(9)
O3' 0.0173(12) 0.0399(14) 0.0380(15) -0.0030(12) -0.0007(10) 0.0052(10)
N1 0.0154(13) 0.0228(14) 0.0151(14) -0.0012(11) -0.0005(10) -0.0012(10)
N1' 0.0247(15) 0.0186(14) 0.0229(15) -0.0046(11) 0.0002(11) -0.0024(11)
C1 0.0183(16) 0.0246(17) 0.0157(16) -0.0015(13) 0.0000(12) 0.0014(13)
C1' 0.0231(19) 0.0265(19) 0.056(3) -0.0116(18) 0.0088(17) -0.0022(15)
C2 0.0175(16) 0.0220(16) 0.0174(16) -0.0035(13) 0.0011(13) -0.0023(12)
C2' 0.0349(19) 0.0224(17) 0.0184(18) -0.0031(14) 0.0038(14) -0.0032(14)
C3 0.0241(17) 0.0244(17) 0.0223(17) -0.0025(14) -0.0031(14) 0.0015(14)
C3' 0.0287(19) 0.0231(19) 0.051(2) -0.0068(17) 0.0165(17) -0.0051(15)
C4 0.035(2) 0.034(2) 0.0234(19) -0.0130(16) -0.0098(15) 0.0130(16)
C4' 0.029(2) 0.026(2) 0.095(4) -0.013(2) 0.012(2) -0.0044(16)
C5 0.0327(19) 0.0293(19) 0.0185(18) -0.0032(14) -0.0008(14) 0.0006(15)
C5' 0.056(3) 0.029(2) 0.031(2) -0.0050(16) 0.0217(19) -0.0102(18)
C6 0.0247(17) 0.0212(17) 0.0162(17) -0.0039(13) 0.0008(13) 0.0012(13)
C6' 0.040(2) 0.025(2) 0.061(3) -0.0147(19) 0.032(2) -0.0107(17)
C7 0.0267(18) 0.0290(18) 0.0221(17) 0.0018(15) -0.0022(14) -0.0027(14)
C7' 0.0241(18) 0.033(2) 0.0230(18) -0.0060(15) 0.0000(14) -0.0028(14)
Cl1 0.120(3) 0.208(4) 0.103(3) 0.045(3) -0.066(4) 0.011(7)
Cl2 0.116(2) 0.087(4) 0.111(3) -0.016(5) 0.001(3) -0.013(2)
C8 0.077(8) 0.096(8) 0.048(6) 0.014(7) -0.016(6) -0.010(6)

loop_
_atom_type_symbol
_atom_type_description
_atom_type_scat_dispersion_real
_atom_type_scat_dispersion_imag
_atom_type_scat_source
C C 0.0033 0.0016 'International Tables Vol C Tables 4.2.6.8 and 6.1.1.4'
H H 0.0000 0.0000 'International Tables Vol C Tables 4.2.6.8 and 6.1.1.4'
Cl Cl 0.1484 0.1585 'International Tables Vol C Tables 4.2.6.8 and 6.1.1.4'
F F 0.0171 0.0103 'International Tables Vol C Tables 4.2.6.8 and 6.1.1.4'
K K 0.2009 0.2494 'International Tables Vol C Tables 4.2.6.8 and 6.1.1.4'
N N 0.0061 0.0033 'International Tables Vol C Tables 4.2.6.8 and 6.1.1.4'
O O 0.0106 0.0060 'International Tables Vol C Tables 4.2.6.8 and 6.1.1.4'
S S 0.1246 0.1234 'International Tables Vol C Tables 4.2.6.8 and 6.1.1.4'

loop_
_geom_angle_atom_site_label_1
_geom_angle_atom_site_label_2
_geom_angle_atom_site_label_3
_geom_angle
_geom_angle_site_symmetry_1
_geom_angle_site_symmetry_3
_geom_angle_publ_flag
S1 K1 K1' 63.169(18) . 29_566 ?
S1 K1 K1' 140.04(3) 2_565 29_566 ?
S1 K1 S1 78.38(2) 2_565 . ?
S1 K1 S1' 109.14(3) 2_565 29_566 ?
S1 K1 C1' 84.99(6) 2_565 29_566 ?
S1' K1 K1' 63.726(18) 31_566 29_566 ?
S1' K1 K1' 62.743(17) 29_566 29_566 ?
S1' K1 S1 111.10(3) 31_566 . ?
S1' K1 S1 147.76(3) 31_566 2_565 ?
S1' K1 S1 89.82(2) 29_566 . ?
S1' K1 S1' 101.81(3) 31_566 29_566 ?
S1' K1 C1' 112.94(7) 31_566 29_566 ?
O2 K1 K1' 127.51(5) 2_565 29_566 ?
O2 K1 S1 24.86(5) 2_565 2_565 ?
O2 K1 S1 78.17(5) 2_565 . ?
O2 K1 S1' 84.29(5) 2_565 29_566 ?
O2 K1 S1' 168.67(5) 2_565 31_566 ?
O2 K1 O2' 165.28(7) 2_565 31_566 ?
O2 K1 O3 92.10(7) 2_565 . ?
O2 K1 N1 51.15(7) 2_565 2_565 ?
O2 K1 N1' 85.61(7) 2_565 29_566 ?
O2 K1 N1' 144.03(8) 2_565 31_566 ?
O2 K1 C1' 65.12(7) 2_565 29_566 ?
O2' K1 K1' 41.94(4) 31_566 29_566 ?
O2' K1 S1 151.40(5) 31_566 2_565 ?
O2' K1 S1 87.13(5) 31_566 . ?
O2' K1 S1' 95.18(5) 31_566 29_566 ?
O2' K1 S1' 25.04(4) 31_566 31_566 ?
O2' K1 N1 127.08(7) 31_566 2_565 ?
O2' K1 N1' 50.68(7) 31_566 31_566 ?
O2' K1 N1' 100.28(7) 31_566 29_566 ?
O2' K1 C1' 123.56(8) 31_566 29_566 ?
O3 K1 K1' 42.35(4) . 29_566 ?
O3 K1 S1 21.73(5) . . ?
O3 K1 S1 98.01(5) . 2_565 ?
O3 K1 S1' 98.70(5) . 31_566 ?
O3 K1 S1' 74.54(5) . 29_566 ?
O3 K1 O2' 73.66(6) . 31_566 ?
O3 K1 N1 101.71(7) . 2_565 ?
O3 K1 N1' 123.04(7) . 31_566 ?
O3 K1 N1' 100.05(7) . 29_566 ?
O3 K1 C1' 113.33(8) . 29_566 ?
N1 K1 K1' 140.17(6) 2_565 29_566 ?
N1 K1 S1 79.98(6) 2_565 . ?
N1 K1 S1 26.31(5) 2_565 2_565 ?
N1 K1 S1' 135.39(6) 2_565 29_566 ?
N1 K1 S1' 122.45(6) 2_565 31_566 ?
N1 K1 N1' 131.70(8) 2_565 29_566 ?
N1 K1 N1' 119.61(8) 2_565 31_566 ?
N1 K1 C1' 106.94(8) 2_565 29_566 ?
N1' K1 K1' 80.61(5) 29_566 29_566 ?
N1' K1 K1' 83.08(6) 31_566 29_566 ?
N1' K1 S1 136.18(6) 31_566 2_565 ?
N1' K1 S1 115.01(6) 29_566 . ?
N1' K1 S1 137.61(6) 31_566 . ?
N1' K1 S1 108.16(5) 29_566 2_565 ?
N1' K1 S1' 26.58(6) 31_566 31_566 ?
N1' K1 S1' 25.62(5) 29_566 29_566 ?
N1' K1 S1' 95.79(6) 29_566 31_566 ?
N1' K1 S1' 97.02(6) 31_566 29_566 ?
N1' K1 N1' 81.17(9) 31_566 29_566 ?
N1' K1 C1' 91.35(9) 31_566 29_566 ?
N1' K1 C1' 25.00(7) 29_566 29_566 ?
C1' K1 K1' 104.49(6) 29_566 29_566 ?
C1' K1 S1 120.22(7) 29_566 . ?
C1' K1 S1' 43.34(6) 29_566 29_566 ?
K1 K1" K1 74.97(2) 30_556 29_566 ?
S1 K1" K1 47.959(18) 30_556 29_566 ?
S1 K1" K1 47.958(18) 29_566 30_556 ?
S1 K1" K1 51.568(18) 29_566 29_566 ?
S1 K1" K1 51.570(18) 30_556 30_556 ?
S1 K1" S1 71.10(3) 29_566 30_556 ?
O1' K1" K1 127.37(6) 26_565 30_556 ?
O1' K1" K1 127.37(6) 25_565 29_566 ?
O1' K1" K1 132.62(5) 26_565 29_566 ?
O1' K1" K1 132.62(5) 25_565 30_556 ?
O1' K1" S1 178.90(6) 26_565 30_556 ?
O1' K1" S1 108.47(5) 25_565 30_556 ?
O1' K1" S1 178.90(6) 25_565 29_566 ?
O1' K1" S1 108.47(5) 26_565 29_566 ?
O1' K1" O1' 71.98(11) 25_565 26_565 ?
O1' K1" O2 163.51(7) 25_565 29_566 ?
O1' K1" O2 104.02(7) 26_565 29_566 ?
O1' K1" O2 104.02(7) 25_565 30_556 ?
O1' K1" O2 163.51(7) 26_565 30_556 ?
O2 K1" K1 67.40(5) 30_556 30_556 ?
O2 K1" K1 37.47(5) 29_566 30_556 ?
O2 K1" K1 67.40(5) 29_566 29_566 ?
O2 K1" K1 37.47(5) 30_556 29_566 ?
O2 K1" S1 17.56(5) 30_556 30_556 ?
O2 K1" S1 75.26(5) 29_566 30_556 ?
O2 K1" S1 75.26(5) 30_556 29_566 ?
O2 K1" S1 17.56(4) 29_566 29_566 ?
O2 K1" O2 84.16(10) 29_566 30_556 ?
O3' K1" K1 125.95(6) . 30_556 ?
O3' K1" K1 125.96(6) 14_455 29_566 ?
O3' K1" K1 55.63(6) . 29_566 ?
O3' K1" K1 55.63(6) 14_455 30_556 ?
O3' K1" S1 99.31(6) 14_455 29_566 ?
O3' K1" S1 82.04(6) 14_455 30_556 ?
O3' K1" S1 82.04(6) . 29_566 ?
O3' K1" S1 99.31(6) . 30_556 ?
O3' K1" O1' 81.60(8) . 26_565 ?
O3' K1" O1' 97.06(8) 14_455 26_565 ?
O3' K1" O1' 81.60(8) 14_455 25_565 ?
O3' K1" O1' 97.07(8) . 25_565 ?
O3' K1" O2 98.14(7) 14_455 30_556 ?
O3' K1" O2 98.13(7) . 29_566 ?
O3' K1" O2 83.09(7) 14_455 29_566 ?
O3' K1" O2 83.09(7) . 30_556 ?
O3' K1" O3' 178.36(12) . 14_455 ?
K1 K1' K1 62.41(2) 29_566 23_665 ?
O1 K1' K1 134.20(5) 3 29_566 ?
O1 K1' K1 118.96(6) 3 23_665 ?
O1 K1' K1 118.96(6) . 29_566 ?
O1 K1' K1 134.20(5) . 23_665 ?
O1 K1' O1 92.64(11) . 3 ?
O1 K1' O2' 177.32(7) 3 3 ?
O1 K1' O2' 87.77(7) . 3 ?
O1 K1' O2' 87.77(7) 3 . ?
O1 K1' O2' 177.32(7) . . ?
O1 K1' O3 101.58(7) . 23_665 ?
O1 K1' O3 102.44(7) . 29_566 ?
O1 K1' O3 102.43(7) 3 23_665 ?
O1 K1' O3 101.58(7) 3 29_566 ?
O2' K1' K1 43.68(5) 3 29_566 ?
O2' K1' K1 62.23(5) 3 23_665 ?
O2' K1' K1 62.23(5) . 29_566 ?
O2' K1' K1 43.69(5) . 23_665 ?
O2' K1' O2' 91.93(10) 3 . ?
O2' K1' O3 75.75(7) . 23_665 ?
O2' K1' O3 75.74(7) 3 29_566 ?
O2' K1' O3 80.06(7) . 29_566 ?
O2' K1' O3 80.07(7) 3 23_665 ?
O3 K1' K1 43.13(5) 23_665 23_665 ?
O3 K1' K1 102.38(5) 23_665 29_566 ?
O3 K1' K1 43.13(5) 29_566 29_566 ?
O3 K1' K1 102.38(5) 29_566 23_665 ?
O3 K1' O3 144.94(10) 29_566 23_665 ?
K1 S1 K1 100.08(2) 2_565 . ?
K1 S1 K1" 75.39(2) 2_565 29_566 ?
K1 S1 K1" 72.855(19) . 29_566 ?
O2 S1 K1 53.87(9) . 2_565 ?
O2 S1 K1 103.80(9) . . ?
O2 S1 K1" 34.80(9) . 29_566 ?
O2 S1 O3 115.91(13) . . ?
O2 S1 N1 110.19(14) . . ?
O2 S1 C7 100.78(14) . . ?
O3 S1 K1 45.18(9) . . ?
O3 S1 K1 143.76(10) . 2_565 ?
O3 S1 K1" 82.70(9) . 29_566 ?
O3 S1 N1 117.88(14) . . ?
O3 S1 C7 101.40(14) . . ?
N1 S1 K1 85.76(10) . . ?
N1 S1 K1 56.35(10) . 2_565 ?
N1 S1 K1" 122.46(10) . 29_566 ?
N1 S1 C7 108.50(15) . . ?
C7 S1 K1 145.08(11) . . ?
C7 S1 K1 114.44(11) . 2_565 ?
C7 S1 K1" 119.56(12) . 29_566 ?
K1 S1' K1 75.30(2) 23_665 29_566 ?
O2' S1' K1 85.39(9) . 29_566 ?
O2' S1' K1 55.19(9) . 23_665 ?
O2' S1' N1' 109.20(14) . . ?
O2' S1' C7' 101.25(14) . . ?
O3' S1' K1 83.48(11) . 29_566 ?
O3' S1' K1 157.61(11) . 23_665 ?
O3' S1' O2' 116.74(14) . . ?
O3' S1' N1' 117.88(15) . . ?
O3' S1' C7' 100.95(15) . . ?
N1' S1' K1 60.51(11) . 29_566 ?
N1' S1' K1 56.87(10) . 23_665 ?
N1' S1' C7' 108.79(15) . . ?
C7' S1' K1 169.05(12) . 29_566 ?
C7' S1' K1 101.20(11) . 23_665 ?
C4 O1 K1' 113.31(18) . . ?
C5 O1 K1' 130.38(19) . . ?
C5 O1 C4 111.5(2) . . ?
C4' O1' K1" 127.1(2) . 25_565 ?
C5' O1' K1" 120.1(2) . 25_565 ?
C5' O1' C4' 111.0(3) . . ?
K1" O2 K1 105.75(7) 29_566 2_565 ?
S1 O2 K1 101.28(11) . 2_565 ?
S1 O2 K1" 127.64(12) . 29_566 ?
K1' O2' K1 94.37(7) . 23_665 ?
S1' O2' K1 99.77(11) . 23_665 ?
S1' O2' K1' 142.22(13) . . ?
K1' O3 K1 94.52(7) 29_566 . ?
S1 O3 K1 113.08(12) . . ?
S1 O3 K1' 146.45(14) . 29_566 ?
S1' O3' K1" 158.93(16) . . ?
S1 N1 K1 97.34(12) . 2_565 ?
C1 N1 K1 140.23(19) . 2_565 ?
C1 N1 S1 119.2(2) . . ?
K1 N1' K1 90.76(8) 23_665 29_566 ?
S1' N1' K1 96.55(12) . 23_665 ?
S1' N1' K1 93.88(12) . 29_566 ?
C1' N1' K1 94.10(19) . 29_566 ?
C1' N1' K1 143.6(2) . 23_665 ?
C1' N1' S1' 119.0(2) . . ?
N1 C1 C2 110.5(2) . . ?
N1' C1' C2' 111.3(3) . . ?
C1 C2 C3 112.8(3) . . ?
C1 C2 C6 111.9(3) . . ?
C6 C2 C3 108.9(3) . . ?
C1' C2' C6' 110.3(3) . . ?
C3' C2' C1' 112.6(3) . . ?
C3' C2' C6' 109.2(3) . . ?
C4 C3 C2 110.2(3) . . ?
C2' C3' C4' 110.6(3) . . ?
O1 C4 C3 111.5(3) . . ?
O1' C4' C3' 110.9(3) . . ?
O1 C5 C6 111.9(3) . . ?
O1' C5' C6' 111.6(3) . . ?
C5 C6 C2 110.2(3) . . ?
C5' C6' C2' 111.4(3) . . ?
F1 C7 S1 110.9(2) . . ?
F2 C7 S1 113.0(2) . . ?
F2 C7 F1 107.6(3) . . ?
F2 C7 F3 107.2(3) . . ?
F3 C7 S1 110.9(2) . . ?
F3 C7 F1 106.8(3) . . ?
F3' C7' S1' 111.1(2) . . ?
F3' C7' F2' 107.0(3) . . ?
F3' C7' F1' 107.3(3) . . ?
F2' C7' S1' 111.4(2) . . ?
F2' C7' F1' 108.0(3) . . ?
F1' C7' S1' 112.0(2) . . ?
Cl1 C8 Cl2 120.2(8) . . ?

loop_
_geom_bond_atom_site_label_1
_geom_bond_atom_site_label_2
_geom_bond_distance
_geom_bond_site_symmetry_2
_geom_bond_publ_flag
K1 K1' 4.0544(11) 29_566 ?
K1 S1 3.6058(10) . ?
K1 S1 3.3758(10) 2_565 ?
K1 S1' 3.3714(10) 31_566 ?
K1 S1' 3.5039(11) 29_566 ?
K1 O2 2.780(2) 2_565 ?
K1 O2' 2.809(2) 31_566 ?
K1 O3 2.780(2) . ?
K1 N1 2.833(3) 2_565 ?
K1 N1' 3.057(3) 29_566 ?
K1 N1' 2.842(3) 31_566 ?
K1 C1' 3.490(4) 29_566 ?
K1" S1 3.7971(11) 30_556 ?
K1" S1 3.7971(11) 29_566 ?
K1" O1' 2.692(3) 26_565 ?
K1" O1' 2.692(2) 25_565 ?
K1" O2 2.736(2) 30_556 ?
K1" O2 2.736(2) 29_566 ?
K1" O3' 2.624(2) . ?
K1" O3' 2.624(2) 14_455 ?
K1' O1 2.654(2) . ?
K1' O1 2.654(2) 3 ?
K1' O2' 2.718(2) 3 ?
K1' O2' 2.718(2) . ?
K1' O3 2.740(2) 29_566 ?
K1' O3 2.740(2) 23_665 ?
S1 O2 1.447(2) . ?
S1 O3 1.451(2) . ?
S1 N1 1.508(3) . ?
S1 C7 1.833(3) . ?
S1' O2' 1.448(2) . ?
S1' O3' 1.439(2) . ?
S1' N1' 1.518(3) . ?
S1' C7' 1.830(4) . ?
F3' C7' 1.332(4) . ?
F1 C7 1.336(4) . ?
F2' C7' 1.332(4) . ?
F2 C7 1.328(4) . ?
F1' C7' 1.334(4) . ?
F3 C7 1.335(4) . ?
O1 C4 1.437(4) . ?
O1 C5 1.426(4) . ?
O1' C4' 1.429(4) . ?
O1' C5' 1.411(4) . ?
N1 C1 1.482(4) . ?
N1' C1' 1.479(4) . ?
C1 C2 1.515(4) . ?
C1' C2' 1.513(5) . ?
C2 C3 1.527(4) . ?
C2 C6 1.524(4) . ?
C2' C3' 1.511(5) . ?
C2' C6' 1.519(5) . ?
C3 C4 1.510(5) . ?
C3' C4' 1.519(5) . ?
C5 C6 1.512(4) . ?
C5' C6' 1.511(5) . ?
Cl1 C8 1.619(12) . ?
Cl2 C8 1.732(10) . ?
